data_7242452
loop_
_publ_author_name
'Hasuo, Naohiro'
'Takahashi, Kiyonori'
'Hisaki, Ichiro'
'Kokado, Kenta'
'Nakamura, Takayoshi'

_publ_section_title
;
 Molecular motion of halogenated ethylammonium/[18]crown-6 supramolecular
 ions in nickel dithiolate magnetic crystals
;
_journal_issue 14
_journal_name_full CrystEngComm
_journal_page_first 2756
_journal_page_last 2763
_journal_paper_doi 10.1039/D1CE00253H
_journal_volume 23
_journal_year 2021
_chemical_formula_moiety 'C6 Ni S10, C2 H7 Cl N, C12 H24 O6'
_chemical_formula_sum 'C20 H31 Cl N Ni O6 S10'
_chemical_formula_weight 796.22
_space_group_crystal_system triclinic
_space_group_IT_number 2
_space_group_name_Hall '-P 1'
_space_group_name_H-M_alt 'P -1'
_atom_sites_solution_hydrogens geom
_atom_sites_solution_primary dual
_audit_creation_date 2020-11-24
_audit_creation_method
;
Olex2 1.3-ac4
(compiled 2019.10.09 svn.r3662 for Rigaku Oxford Diffraction, GUI svn.r5959)
;
_audit_update_record
;
2020-12-31 deposited with the CCDC.	2021-03-18 downloaded from the CCDC.
;
_cell_angle_alpha 90.918(3)
_cell_angle_beta 110.128(4)
_cell_angle_gamma 96.018(3)
_cell_formula_units_Z 2
_cell_length_a 11.3244(5)
_cell_length_b 12.3495(4)
_cell_length_c 12.9385(6)
_cell_measurement_reflns_used 13011
_cell_measurement_temperature 353
_cell_measurement_theta_max 28.7530
_cell_measurement_theta_min 1.7150
_cell_volume 1686.95(13)
_computing_cell_refinement 'CrysAlisPro 1.171.41.63a (Rigaku OD, 2020)'
_computing_data_collection 'CrysAlisPro 1.171.41.63a (Rigaku OD, 2020)'
_computing_data_reduction 'CrysAlisPro 1.171.41.63a (Rigaku OD, 2020)'
_computing_molecular_graphics 'Olex2 1.3-ac4 (Dolomanov et al., 2009)'
_computing_publication_material 'Olex2 1.3-ac4 (Dolomanov et al., 2009)'
_computing_structure_refinement 'ShelXL 2018/3 (Sheldrick, 2015)'
_computing_structure_solution 'ShelXT n/a (Sheldrick, 2015)'
_diffrn_ambient_temperature 353
_diffrn_detector 'Hybrid Pixel Array Detector'
_diffrn_detector_area_resol_mean 10.0000
_diffrn_detector_type HyPix
_diffrn_measured_fraction_theta_full 1.000
_diffrn_measured_fraction_theta_max 0.879
_diffrn_measurement_details
;
List of Runs (angles in degrees, time in seconds):

  # Type    Start    End  Width  t~exp~   \w     \q     \k     \f   Frames
#--------------------------------------------------------------------------
  1  \w    -40.00 101.00   0.50    0.53    --   21.85  37.00-150.00  282
  2  \w    -24.00 103.00   0.50    0.53    --   21.85  19.00 -30.00  254
  3  \w    -21.00 104.00   0.50    0.53    --   21.85  57.00  30.00  250
  4  \w    -26.00 103.00   0.50    0.53    --   21.85  77.00 150.00  258
  5  \w    -25.00  52.00   0.50    0.53    --  -21.77  19.00 120.00  154
  6  \w     35.00  60.00   0.50    0.53    --  -21.77  19.00-180.00   50
  7  \w    -13.00  29.00   0.50    0.53    --  -21.77  19.00-180.00   84
  8  \w    -51.00 -13.00   0.50    0.53    --  -21.77 111.00-128.00   76
  9  \w    -68.00  44.00   0.50    0.53    --   21.85 -37.00-180.00  224
 10  \w     32.00  74.00   0.50    0.53    --   21.85-111.00 137.00   84
 11  \w     46.00 104.00   0.50    0.53    --   21.85 178.00  60.00  116
 12  \w     49.00  86.00   0.50    0.53    --   21.85 178.00  90.00   74
 13  \w     67.00 104.00   0.50    0.53    --   21.85-178.00-180.00   74
 14  \w    -16.00  37.00   0.50    0.53    --  -21.77 -99.00-180.00  106
 15  \w    -18.00  29.00   0.50    0.53    --  -21.77 -99.00 -60.00   94
 16  \w   -125.00 -90.00   0.50    0.53    --  -21.77-178.00 150.00   70
 17  \w    -70.00 -43.00   0.50    0.53    --  -21.77-178.00 150.00   54
;
_diffrn_measurement_device 'four-circle diffractometer'
_diffrn_measurement_device_type 'XtaLAB Synergy R, HyPix'
_diffrn_measurement_method '\w scans'
_diffrn_measurement_specimen_support 'Mitegen 50um'
_diffrn_orient_matrix_type 'CrysAlisPro convention (1999,Acta A55,543-557)'
_diffrn_orient_matrix_UB_11 -0.0195204000
_diffrn_orient_matrix_UB_12 -0.0564985000
_diffrn_orient_matrix_UB_13 -0.0001067000
_diffrn_orient_matrix_UB_21 -0.0161082000
_diffrn_orient_matrix_UB_22 -0.0045170000
_diffrn_orient_matrix_UB_23 -0.0580707000
_diffrn_orient_matrix_UB_31 0.0622248000
_diffrn_orient_matrix_UB_32 -0.0115525000
_diffrn_orient_matrix_UB_33 0.0068877000
_diffrn_radiation_collimation 0.3
_diffrn_radiation_monochromator mirror
_diffrn_radiation_probe x-ray
_diffrn_radiation_type 'Mo K\a'
_diffrn_radiation_wavelength 0.71073
_diffrn_reflns_av_R_equivalents 0.0904
_diffrn_reflns_av_unetI/netI 0.0637
_diffrn_reflns_Laue_measured_fraction_full 1.000
_diffrn_reflns_Laue_measured_fraction_max 0.879
_diffrn_reflns_limit_h_max 14
_diffrn_reflns_limit_h_min -15
_diffrn_reflns_limit_k_max 16
_diffrn_reflns_limit_k_min -16
_diffrn_reflns_limit_l_max 16
_diffrn_reflns_limit_l_min -17
_diffrn_reflns_number 30129
_diffrn_reflns_point_group_measured_fraction_full 1.000
_diffrn_reflns_point_group_measured_fraction_max 0.879
_diffrn_reflns_theta_full 25.242
_diffrn_reflns_theta_max 29.212
_diffrn_reflns_theta_min 1.929
_diffrn_source 'micro-focus sealed X-ray tube'
_diffrn_source_current 24.0
_diffrn_source_power 1.2
_diffrn_source_target Mo
_diffrn_source_type 'Mova (Mo) X-ray Source'
_diffrn_source_voltage 50.0
_exptl_absorpt_coefficient_mu 1.308
_exptl_absorpt_correction_T_max 1.00000
_exptl_absorpt_correction_T_min 0.45184
_exptl_absorpt_correction_type multi-scan
_exptl_absorpt_process_details
;
CrysAlisPro 1.171.41.63a (Rigaku Oxford Diffraction, 2020)
Empirical absorption correction using spherical harmonics,
 implemented in SCALE3 ABSPACK scaling algorithm.
;
_exptl_crystal_colour black
_exptl_crystal_colour_primary black
_exptl_crystal_density_diffrn 1.568
_exptl_crystal_description block
_exptl_crystal_F_000 822
_exptl_crystal_size_max 0.69
_exptl_crystal_size_mid 0.6
_exptl_crystal_size_min 0.18
_refine_diff_density_max 0.779
_refine_diff_density_min -0.440
_refine_diff_density_rms 0.092
_refine_ls_extinction_method none
_refine_ls_goodness_of_fit_ref 0.916
_refine_ls_hydrogen_treatment constr
_refine_ls_matrix_type full
_refine_ls_number_parameters 517
_refine_ls_number_reflns 8054
_refine_ls_number_restraints 18
_refine_ls_restrained_S_all 0.916
_refine_ls_R_factor_all 0.0976
_refine_ls_R_factor_gt 0.0559
_refine_ls_shift/su_max 0.001
_refine_ls_shift/su_mean 0.000
_refine_ls_structure_factor_coef Fsqd
_refine_ls_weighting_details 'w=1/[\s^2^(Fo^2^)+(0.1221P)^2^] where P=(Fo^2^+2Fc^2^)/3'
_refine_ls_weighting_scheme calc
_refine_ls_wR_factor_gt 0.1553
_refine_ls_wR_factor_ref 0.1910
_reflns_Friedel_coverage 0.000
_reflns_number_gt 4632
_reflns_number_total 8054
_reflns_threshold_expression 'I > 2\s(I)'
_cod_data_source_file d1ce00253h3.cif
_cod_data_source_block 353k-f
_cod_depositor_comments 'Adding full bibliography for 7242434--7242480.cif.'
_cod_database_code 7242452
_shelx_shelxl_version_number 2018/3
_chemical_oxdiff_formula C20H30NO6NiS10Cl
_shelx_space_group_comment
;
The symmetry employed for this shelxl refinement is uniquely defined
by the following loop, which should always be used as a source of
symmetry information in preference to the above space-group names.
They are only intended as comments.
;
_reflns_odcompleteness_completeness 100.00
_reflns_odcompleteness_iscentric 1
_reflns_odcompleteness_theta 26.32
_olex2_refinement_description
;
1. Fixed Uiso
 At 1.2 times of:
  All C(H,H) groups, All C(H,H,H,H) groups, All N(H,H,H) groups
2. Rigid body (RIGU) restrains
 O3, C9, C10
 with sigma for 1-2 distances of 0.004 and sigma for 1-3 distances of 0.004
 C11, C10A, O4A
 with sigma for 1-2 distances of 0.004 and sigma for 1-3 distances of 0.004
3. Others
 Sof(Cl1A)=Sof(H1d)=Sof(H1e)=Sof(C2A)=Sof(H2Aa)=Sof(H2Ab)=1-FVAR(1)
 Sof(H1AA)=Sof(H1AB)=Sof(C2)=Sof(H2A)=Sof(H2B)=Sof(Cl1)=FVAR(1)
 Sof(H3a)=Sof(H3b)=Sof(O5A)=Sof(O4A)=Sof(C10A)=Sof(H10c)=Sof(H10d)=Sof(C9A)=
 Sof(H9Aa)=Sof(H9Ab)=Sof(H11c)=Sof(H11d)=Sof(C8A)=Sof(H8Aa)=Sof(H8Ab)=Sof(O3A)=
 Sof(C12A)=Sof(H12c)=Sof(H12d)=Sof(C13A)=Sof(H13c)=Sof(H13d)=Sof(C6A)=Sof(H6Aa)=
 Sof(H6Ab)=Sof(O6A)=Sof(O2A)=Sof(C14A)=Sof(H14c)=Sof(H14d)=Sof(C4A)=Sof(H4Aa)=
 Sof(H4Ab)=Sof(C5A)=Sof(H5Aa)=Sof(H5Ab)=Sof(O1A)=Sof(C7A)=Sof(H7Aa)=Sof(H7Ab)=1-
 FVAR(2)
 Sof(O4)=Sof(O1)=Sof(O3)=Sof(O6)=Sof(H3AA)=Sof(H3AB)=Sof(O5)=Sof(O2)=Sof(C9)=
 Sof(H9A)=Sof(H9B)=Sof(C5)=Sof(H5A)=Sof(H5B)=Sof(C13)=Sof(H13A)=Sof(H13B)=
 Sof(C14)=Sof(H14A)=Sof(H14B)=Sof(C4)=Sof(H4A)=Sof(H4B)=Sof(C7)=Sof(H7A)=
 Sof(H7B)=Sof(C12)=Sof(H12A)=Sof(H12B)=Sof(C6)=Sof(H6A)=Sof(H6B)=Sof(C8)=
 Sof(H8A)=Sof(H8B)=Sof(C10)=Sof(H10A)=Sof(H10B)=Sof(H11A)=Sof(H11B)=FVAR(2)
4.a Secondary CH2 refined with riding coordinates:
 C1(H1AA,H1AB), C1(H1d,H1e), C3(H3AA,H3AB), C3(H3a,H3b), C9(H9A,H9B), C5(H5A,
 H5B), C13(H13A,H13B), C14(H14A,H14B), C4(H4A,H4B), C7(H7A,H7B), C2(H2A,H2B),
 C12(H12A,H12B), C6(H6A,H6B), C2A(H2Aa,H2Ab), C8(H8A,H8B), C10(H10A,H10B),
 C10A(H10c,H10d), C9A(H9Aa,H9Ab), C11(H11A,H11B), C11(H11c,H11d), C8A(H8Aa,
 H8Ab), C12A(H12c,H12d), C13A(H13c,H13d), C6A(H6Aa,H6Ab), C14A(H14c,H14d),
 C4A(H4Aa,H4Ab), C5A(H5Aa,H5Ab), C7A(H7Aa,H7Ab)
4.b Idealised Me refined as rotating group:
 N1(H1a,H1b,H1c)
;
_olex2_exptl_crystal_mounting_method loop
_olex2_submission_special_instructions 'No special instructions were received'
_oxdiff_exptl_absorpt_empirical_details
;
Empirical correction (ABSPACK) includes:
- Absorption correction using spherical harmonics
- Frame scaling
;
_oxdiff_exptl_absorpt_empirical_full_max 4.183
_oxdiff_exptl_absorpt_empirical_full_min 0.343

loop_
_space_group_symop_operation_xyz
'x, y, z'
'-x, -y, -z'

loop_
_atom_site_label
_atom_site_type_symbol
_atom_site_fract_x
_atom_site_fract_y
_atom_site_fract_z
_atom_site_U_iso_or_equiv
_atom_site_adp_type
_atom_site_occupancy
_atom_site_site_symmetry_order
_atom_site_calc_flag
_atom_site_refinement_flags_posn
_atom_site_refinement_flags_adp
_atom_site_refinement_flags_occupancy
_atom_site_disorder_assembly
_atom_site_disorder_group
Ni1 Ni 0.84510(3) 0.88980(3) 0.51194(4) 0.06033(18) Uani 1 1 d . . . . .
S6 S 0.69191(8) 0.97485(8) 0.52333(8) 0.0728(3) Uani 1 1 d . . . . .
S2 S 1.00509(8) 0.81276(8) 0.50579(9) 0.0740(3) Uani 1 1 d . . . . .
S1 S 0.78907(9) 0.92743(8) 0.34046(9) 0.0744(3) Uani 1 1 d . . . . .
S7 S 0.89929(9) 0.84571(9) 0.68135(9) 0.0770(3) Uani 1 1 d . . . . .
S8 S 0.61310(8) 1.02438(8) 0.71984(9) 0.0732(3) Uani 1 1 d . . . . .
S9 S 0.80114(9) 0.90250(9) 0.86309(9) 0.0802(3) Uani 1 1 d . . . . .
S4 S 1.09874(9) 0.77236(9) 0.31758(10) 0.0804(3) Uani 1 1 d . . . . .
S3 S 0.90608(10) 0.88462(9) 0.16707(9) 0.0815(3) Uani 1 1 d . . . . .
S10 S 0.62539(11) 1.00236(10) 0.95148(10) 0.0936(4) Uani 1 1 d . . . . .
S5 S 1.08868(11) 0.78591(12) 0.08622(11) 0.1005(4) Uani 1 1 d . . . . .
Cl1A Cl 0.8267(12) 0.4517(8) 0.5251(9) 0.103(2) Uani 0.348(11) 1 d . . P A 2
N1 N 0.6669(3) 0.5024(2) 0.2575(3) 0.0713(8) Uani 1 1 d . . . . .
H1A H 0.660872 0.517406 0.188962 0.086 Uiso 1 1 calc R U . . .
H1B H 0.592505 0.506456 0.265619 0.086 Uiso 1 1 calc R U . . .
H1C H 0.688622 0.435418 0.270603 0.086 Uiso 1 1 calc R U . . .
C18 C 0.7081(3) 0.9647(3) 0.6589(3) 0.0624(8) Uani 1 1 d . . . . .
C19 C 0.7985(3) 0.9080(3) 0.7288(3) 0.0644(8) Uani 1 1 d . . . . .
C15 C 0.9019(3) 0.8752(3) 0.2992(3) 0.0652(8) Uani 1 1 d . . . . .
C17 C 1.0336(3) 0.8127(3) 0.1842(3) 0.0734(9) Uani 1 1 d . . . . .
C20 C 0.6768(3) 0.9780(3) 0.8502(3) 0.0706(9) Uani 1 1 d . . . . .
C16 C 0.9949(3) 0.8242(3) 0.3726(3) 0.0667(9) Uani 1 1 d . . . . .
O4 O 0.7044(9) 0.6183(7) 0.0781(8) 0.091(2) Uani 0.516(9) 1 d . . P B 1
O1 O 0.5104(8) 0.3200(7) 0.3183(10) 0.096(3) Uani 0.516(9) 1 d . . P B 1
O3 O 0.4941(8) 0.6520(7) 0.1426(9) 0.094(2) Uani 0.516(9) 1 d . . P B 1
O6 O 0.7210(6) 0.2822(6) 0.2645(7) 0.081(2) Uani 0.516(9) 1 d . . P B 1
C1 C 0.7643(5) 0.5820(4) 0.3362(4) 0.1009(15) Uani 1 1 d . . . . .
H1AA H 0.846796 0.571257 0.333526 0.121 Uiso 0.652(11) 1 calc R U P A 1
H1AB H 0.747637 0.655284 0.314370 0.121 Uiso 0.652(11) 1 calc R U P A 1
H1D H 0.802935 0.630844 0.295805 0.121 Uiso 0.348(11) 1 calc R U P A 2
H1E H 0.724118 0.625478 0.374709 0.121 Uiso 0.348(11) 1 calc R U P A 2
C3 C 0.6471(5) 0.2044(4) 0.3033(7) 0.124(2) Uani 1 1 d . . . . .
H3AA H 0.583918 0.164328 0.239716 0.149 Uiso 0.516(9) 1 calc R U P B 1
H3AB H 0.702004 0.152705 0.344182 0.149 Uiso 0.516(9) 1 calc R U P B 1
H3A H 0.713587 0.213537 0.375151 0.149 Uiso 0.484(9) 1 calc R U P B 2
H3B H 0.599574 0.133355 0.299088 0.149 Uiso 0.484(9) 1 calc R U P B 2
O5 O 0.7878(9) 0.4148(8) 0.1173(7) 0.099(2) Uani 0.516(9) 1 d . . P B 1
O2 O 0.4318(10) 0.5278(9) 0.2999(10) 0.110(3) Uani 0.516(9) 1 d . . P B 1
C9 C 0.552(2) 0.7334(14) 0.0961(17) 0.098(5) Uani 0.516(9) 1 d . . P B 1
H9A H 0.620671 0.776612 0.153343 0.117 Uiso 0.516(9) 1 calc R U P B 1
H9B H 0.491118 0.781432 0.056622 0.117 Uiso 0.516(9) 1 calc R U P B 1
C5 C 0.429(3) 0.359(3) 0.363(2) 0.148(14) Uani 0.516(9) 1 d . . P B 1
H5A H 0.375617 0.296046 0.372926 0.177 Uiso 0.516(9) 1 calc R U P B 1
H5B H 0.479788 0.389991 0.436027 0.177 Uiso 0.516(9) 1 calc R U P B 1
C13 C 0.8654(13) 0.3403(12) 0.1731(16) 0.093(4) Uani 0.516(9) 1 d . . P B 1
H13A H 0.925668 0.373420 0.242176 0.111 Uiso 0.516(9) 1 calc R U P B 1
H13B H 0.911831 0.314123 0.129148 0.111 Uiso 0.516(9) 1 calc R U P B 1
C14 C 0.7784(10) 0.2460(11) 0.1947(10) 0.083(3) Uani 0.516(9) 1 d . . P B 1
H14A H 0.714456 0.217327 0.125541 0.100 Uiso 0.516(9) 1 calc R U P B 1
H14B H 0.827748 0.187698 0.227477 0.100 Uiso 0.516(9) 1 calc R U P B 1
C4 C 0.5887(11) 0.2406(8) 0.3659(14) 0.105(4) Uani 0.516(9) 1 d . . P B 1
H4A H 0.651399 0.270953 0.434974 0.126 Uiso 0.516(9) 1 calc R U P B 1
H4B H 0.537942 0.179714 0.382421 0.126 Uiso 0.516(9) 1 calc R U P B 1
C7 C 0.356(2) 0.605(2) 0.242(2) 0.121(6) Uani 0.516(9) 1 d . . P B 1
H7A H 0.312890 0.634847 0.287288 0.145 Uiso 0.516(9) 1 calc R U P B 1
H7B H 0.292106 0.570235 0.175541 0.145 Uiso 0.516(9) 1 calc R U P B 1
C2 C 0.7662(9) 0.5713(6) 0.4490(7) 0.109(3) Uani 0.652(11) 1 d . . P A 1
H2A H 0.679863 0.566662 0.448335 0.131 Uiso 0.652(11) 1 calc R U P A 1
H2B H 0.812425 0.636732 0.492846 0.131 Uiso 0.652(11) 1 calc R U P A 1
C12 C 0.8557(15) 0.5036(13) 0.0829(11) 0.116(4) Uani 0.516(9) 1 d . . P B 1
H12A H 0.921062 0.540003 0.147481 0.140 Uiso 0.516(9) 1 calc R U P B 1
H12B H 0.897153 0.474391 0.036154 0.140 Uiso 0.516(9) 1 calc R U P B 1
C6 C 0.3544(11) 0.4304(14) 0.3138(13) 0.108(4) Uani 0.516(9) 1 d . . P B 1
H6A H 0.304569 0.449258 0.357750 0.130 Uiso 0.516(9) 1 calc R U P B 1
H6B H 0.296931 0.400108 0.242432 0.130 Uiso 0.516(9) 1 calc R U P B 1
C2A C 0.8589(12) 0.5307(13) 0.4137(13) 0.109(6) Uani 0.348(11) 1 d . . P A 2
H2AA H 0.928550 0.586797 0.449721 0.131 Uiso 0.348(11) 1 calc R U P A 2
H2AB H 0.889821 0.481432 0.372423 0.131 Uiso 0.348(11) 1 calc R U P A 2
C8 C 0.4391(13) 0.6961(12) 0.2125(16) 0.110(5) Uani 0.516(9) 1 d . . P B 1
H8A H 0.388098 0.752114 0.176030 0.132 Uiso 0.516(9) 1 calc R U P B 1
H8B H 0.504531 0.729067 0.278862 0.132 Uiso 0.516(9) 1 calc R U P B 1
C10 C 0.6019(16) 0.6782(10) 0.0188(14) 0.108(4) Uani 0.516(9) 1 d . . P B 1
H10A H 0.534309 0.628761 -0.032728 0.129 Uiso 0.516(9) 1 calc R U P B 1
H10B H 0.631322 0.732364 -0.023021 0.129 Uiso 0.516(9) 1 calc R U P B 1
O5A O 0.7751(8) 0.4730(9) 0.0812(8) 0.101(3) Uani 0.484(9) 1 d . . P B 2
O4A O 0.6472(11) 0.6517(8) 0.0881(9) 0.096(3) Uani 0.484(9) 1 d . . P B 2
C10A C 0.695(2) 0.6331(13) 0.0042(15) 0.130(5) Uani 0.484(9) 1 d . . P B 2
H10C H 0.626375 0.598030 -0.059227 0.156 Uiso 0.484(9) 1 calc R U P B 2
H10D H 0.723595 0.702917 -0.017558 0.156 Uiso 0.484(9) 1 calc R U P B 2
C9A C 0.533(2) 0.7040(16) 0.0483(14) 0.095(5) Uani 0.484(9) 1 d . . P B 2
H9AA H 0.467437 0.655894 -0.006447 0.114 Uiso 0.484(9) 1 calc R U P B 2
H9AB H 0.549274 0.770229 0.013578 0.114 Uiso 0.484(9) 1 calc R U P B 2
C11 C 0.7848(9) 0.5750(6) 0.0298(7) 0.156(3) Uani 1 1 d . . . . .
H11A H 0.732432 0.541742 -0.042069 0.187 Uiso 0.516(9) 1 calc R U P B 1
H11B H 0.839648 0.635308 0.017549 0.187 Uiso 0.516(9) 1 calc R U P B 1
H11C H 0.859133 0.619808 0.078694 0.187 Uiso 0.484(9) 1 calc R U P B 2
H11D H 0.801633 0.558768 -0.037096 0.187 Uiso 0.484(9) 1 calc R U P B 2
C8A C 0.4912(15) 0.7303(13) 0.1400(15) 0.117(5) Uani 0.484(9) 1 d . . P B 2
H8AA H 0.558675 0.774996 0.196824 0.140 Uiso 0.484(9) 1 calc R U P B 2
H8AB H 0.418809 0.771129 0.114115 0.140 Uiso 0.484(9) 1 calc R U P B 2
O3A O 0.4579(10) 0.6333(8) 0.1833(9) 0.092(2) Uani 0.484(9) 1 d . . P B 2
C12A C 0.8738(14) 0.4098(15) 0.1215(12) 0.120(5) Uani 0.484(9) 1 d . . P B 2
H12C H 0.934085 0.443291 0.190292 0.144 Uiso 0.484(9) 1 calc R U P B 2
H12D H 0.917324 0.405010 0.069124 0.144 Uiso 0.484(9) 1 calc R U P B 2
C13A C 0.8215(15) 0.2954(13) 0.1405(16) 0.092(4) Uani 0.484(9) 1 d . . P B 2
H13C H 0.760461 0.261731 0.072103 0.111 Uiso 0.484(9) 1 calc R U P B 2
H13D H 0.889679 0.250052 0.166653 0.111 Uiso 0.484(9) 1 calc R U P B 2
C6A C 0.3583(17) 0.542(2) 0.2978(14) 0.130(7) Uani 0.484(9) 1 d . . P B 2
H6AA H 0.324008 0.553444 0.355816 0.156 Uiso 0.484(9) 1 calc R U P B 2
H6AB H 0.289833 0.509265 0.233357 0.156 Uiso 0.484(9) 1 calc R U P B 2
O6A O 0.7642(9) 0.3051(7) 0.2181(8) 0.091(2) Uani 0.484(9) 1 d . . P B 2
O2A O 0.4517(10) 0.4722(10) 0.3323(9) 0.108(3) Uani 0.484(9) 1 d . . P B 2
C14A C 0.7004(12) 0.2040(10) 0.2283(11) 0.098(3) Uani 0.484(9) 1 d . . P B 2
H14C H 0.635609 0.181000 0.157634 0.118 Uiso 0.484(9) 1 calc R U P B 2
H14D H 0.760198 0.150496 0.245689 0.118 Uiso 0.484(9) 1 calc R U P B 2
C4A C 0.508(2) 0.2960(16) 0.3820(18) 0.133(10) Uani 0.484(9) 1 d . . P B 2
H4AA H 0.474544 0.223529 0.393986 0.160 Uiso 0.484(9) 1 calc R U P B 2
H4AB H 0.574029 0.324450 0.450040 0.160 Uiso 0.484(9) 1 calc R U P B 2
C5A C 0.418(2) 0.359(2) 0.357(3) 0.189(16) Uani 0.484(9) 1 d . . P B 2
H5AA H 0.386473 0.361463 0.417916 0.227 Uiso 0.484(9) 1 calc R U P B 2
H5AB H 0.348644 0.324955 0.293414 0.227 Uiso 0.484(9) 1 calc R U P B 2
O1A O 0.5602(9) 0.2894(9) 0.2966(8) 0.095(3) Uani 0.484(9) 1 d . . P B 2
C7A C 0.412(2) 0.653(2) 0.270(2) 0.119(7) Uani 0.484(9) 1 d . . P B 2
H7AA H 0.346565 0.701438 0.246651 0.142 Uiso 0.484(9) 1 calc R U P B 2
H7AB H 0.480339 0.687522 0.333691 0.142 Uiso 0.484(9) 1 calc R U P B 2
Cl1 Cl 0.8287(7) 0.4679(6) 0.5071(6) 0.153(2) Uani 0.652(11) 1 d . . P A 1

loop_
_atom_site_aniso_label
_atom_site_aniso_U_11
_atom_site_aniso_U_22
_atom_site_aniso_U_33
_atom_site_aniso_U_23
_atom_site_aniso_U_13
_atom_site_aniso_U_12
Ni1 0.0617(3) 0.0574(3) 0.0622(3) 0.0029(2) 0.0211(2) 0.00965(18)
S6 0.0785(5) 0.0805(6) 0.0636(6) 0.0132(5) 0.0239(5) 0.0296(4)
S2 0.0681(5) 0.0901(6) 0.0681(7) 0.0110(5) 0.0245(5) 0.0241(4)
S1 0.0799(6) 0.0804(6) 0.0693(7) 0.0109(5) 0.0274(5) 0.0318(5)
S7 0.0766(5) 0.0929(7) 0.0706(7) 0.0164(5) 0.0287(5) 0.0385(5)
S8 0.0764(5) 0.0747(6) 0.0773(7) 0.0112(5) 0.0319(5) 0.0285(4)
S9 0.0912(6) 0.0944(7) 0.0684(7) 0.0224(6) 0.0357(5) 0.0393(5)
S4 0.0727(5) 0.0952(7) 0.0837(8) 0.0101(6) 0.0356(5) 0.0251(5)
S3 0.0870(6) 0.0972(7) 0.0667(7) 0.0087(6) 0.0304(5) 0.0260(5)
S10 0.1125(8) 0.1023(8) 0.0917(8) 0.0176(7) 0.0607(7) 0.0362(6)
S5 0.0986(7) 0.1282(10) 0.0895(9) -0.0075(7) 0.0505(7) 0.0187(7)
Cl1A 0.153(5) 0.087(3) 0.078(4) 0.032(3) 0.049(3) 0.025(3)
N1 0.0829(17) 0.0567(15) 0.077(2) 0.0122(15) 0.0306(16) 0.0113(13)
C18 0.0626(17) 0.0591(18) 0.068(2) -0.0001(17) 0.0259(17) 0.0069(14)
C19 0.0709(18) 0.0637(19) 0.065(2) 0.0083(17) 0.0290(17) 0.0151(15)
C15 0.0743(19) 0.0575(18) 0.067(2) -0.0017(17) 0.0310(18) 0.0018(15)
C17 0.073(2) 0.077(2) 0.071(3) -0.0048(19) 0.0284(19) 0.0029(17)
C20 0.0726(19) 0.065(2) 0.080(3) 0.0071(18) 0.0341(19) 0.0093(15)
C16 0.0656(18) 0.0594(18) 0.080(3) -0.0041(18) 0.0332(18) 0.0031(15)
O4 0.111(6) 0.088(5) 0.084(6) 0.017(4) 0.045(5) 0.011(4)
O1 0.100(5) 0.095(5) 0.116(7) 0.011(5) 0.065(5) 0.016(4)
O3 0.104(5) 0.062(5) 0.127(7) 0.011(4) 0.049(4) 0.031(3)
O6 0.082(4) 0.062(4) 0.102(5) 0.006(4) 0.035(3) 0.014(3)
C1 0.114(3) 0.080(3) 0.093(4) 0.010(3) 0.022(3) -0.011(2)
C3 0.110(4) 0.064(3) 0.195(7) 0.049(4) 0.045(4) 0.016(2)
O5 0.100(6) 0.097(6) 0.118(6) 0.015(4) 0.060(4) 0.017(4)
O2 0.094(5) 0.106(7) 0.146(8) -0.002(6) 0.059(6) 0.029(5)
C9 0.123(12) 0.059(7) 0.098(14) 0.009(7) 0.021(10) 0.021(6)
C5 0.16(2) 0.16(3) 0.103(13) 0.022(14) 0.028(14) -0.055(18)
C13 0.085(8) 0.076(9) 0.136(14) -0.004(8) 0.061(9) 0.016(6)
C14 0.083(6) 0.076(6) 0.091(7) 0.001(6) 0.026(5) 0.029(5)
C4 0.109(7) 0.066(5) 0.151(12) 0.017(7) 0.061(8) 0.009(5)
C7 0.126(14) 0.135(19) 0.125(19) -0.009(12) 0.065(14) 0.054(12)
C2 0.137(7) 0.085(5) 0.104(7) -0.005(4) 0.048(5) -0.004(4)
C12 0.116(9) 0.119(11) 0.138(11) 0.005(8) 0.075(8) 0.010(8)
C6 0.088(7) 0.145(12) 0.106(10) -0.018(9) 0.058(7) 0.002(7)
C2A 0.076(8) 0.133(12) 0.094(11) 0.003(9) 0.006(7) -0.016(8)
C8 0.134(9) 0.069(7) 0.125(13) -0.009(8) 0.035(9) 0.038(7)
C10 0.148(12) 0.086(7) 0.094(10) 0.020(7) 0.048(9) 0.016(7)
O5A 0.091(5) 0.096(6) 0.126(7) 0.014(5) 0.053(5) 0.002(5)
O4A 0.126(7) 0.090(6) 0.072(5) 0.013(5) 0.039(6) -0.003(5)
C10A 0.203(14) 0.104(10) 0.103(10) 0.004(8) 0.086(10) -0.014(7)
C9A 0.121(11) 0.081(13) 0.069(11) 0.024(9) 0.013(9) 0.018(8)
C11 0.228(9) 0.115(5) 0.183(8) 0.011(5) 0.153(8) -0.006(5)
C8A 0.123(11) 0.074(9) 0.137(14) 0.020(8) 0.017(9) 0.032(7)
O3A 0.103(6) 0.080(6) 0.096(7) -0.004(5) 0.034(4) 0.021(4)
C12A 0.103(9) 0.154(16) 0.119(11) -0.020(10) 0.064(8) 0.003(9)
C13A 0.088(9) 0.074(9) 0.116(12) -0.012(9) 0.032(8) 0.027(7)
C6A 0.102(10) 0.20(2) 0.105(11) -0.008(11) 0.057(9) 0.018(12)
O6A 0.108(5) 0.071(5) 0.098(6) -0.002(4) 0.039(4) 0.026(4)
O2A 0.100(7) 0.103(7) 0.122(8) -0.015(6) 0.044(5) 0.011(6)
C14A 0.109(8) 0.069(7) 0.106(9) -0.002(7) 0.024(7) 0.013(5)
C4A 0.17(2) 0.135(17) 0.094(12) 0.010(10) 0.066(13) -0.056(15)
C5A 0.178(19) 0.105(17) 0.38(4) -0.046(19) 0.23(3) -0.017(13)
O1A 0.106(6) 0.086(5) 0.097(6) 0.028(5) 0.043(5) 0.000(4)
C7A 0.137(16) 0.12(2) 0.104(15) -0.013(12) 0.039(13) 0.058(14)
Cl1 0.163(3) 0.170(4) 0.098(3) 0.059(2) 0.019(2) -0.025(3)

loop_
_atom_type_symbol
_atom_type_description
_atom_type_scat_dispersion_real
_atom_type_scat_dispersion_imag
_atom_type_scat_source
C C 0.0033 0.0016 'International Tables Vol C Tables 4.2.6.8 and 6.1.1.4'
H H 0.0000 0.0000 'International Tables Vol C Tables 4.2.6.8 and 6.1.1.4'
Cl Cl 0.1484 0.1585 'International Tables Vol C Tables 4.2.6.8 and 6.1.1.4'
N N 0.0061 0.0033 'International Tables Vol C Tables 4.2.6.8 and 6.1.1.4'
Ni Ni 0.3393 1.1124 'International Tables Vol C Tables 4.2.6.8 and 6.1.1.4'
O O 0.0106 0.0060 'International Tables Vol C Tables 4.2.6.8 and 6.1.1.4'
S S 0.1246 0.1234 'International Tables Vol C Tables 4.2.6.8 and 6.1.1.4'

loop_
_geom_angle_atom_site_label_1
_geom_angle_atom_site_label_2
_geom_angle_atom_site_label_3
_geom_angle
_geom_angle_site_symmetry_1
_geom_angle_site_symmetry_3
_geom_angle_publ_flag
S2 Ni1 S6 176.77(4) . . ?
S2 Ni1 S1 92.88(4) . . ?
S2 Ni1 S7 86.27(4) . . ?
S1 Ni1 S6 88.04(3) . . ?
S7 Ni1 S6 92.92(4) . . ?
S7 Ni1 S1 177.83(4) . . ?
C18 S6 Ni1 102.08(11) . . ?
C16 S2 Ni1 102.63(12) . . ?
C15 S1 Ni1 102.57(13) . . ?
C19 S7 Ni1 102.84(12) . . ?
C20 S8 C18 98.14(16) . . ?
C19 S9 C20 97.86(17) . . ?
C17 S4 C16 98.33(18) . . ?
C17 S3 C15 97.57(18) . . ?
S6 C18 S8 123.44(19) . . ?
C19 C18 S6 121.7(3) . . ?
C19 C18 S8 114.8(3) . . ?
S7 C19 S9 123.31(19) . . ?
C18 C19 S7 120.3(3) . . ?
C18 C19 S9 116.4(3) . . ?
S1 C15 S3 123.1(2) . . ?
C16 C15 S1 120.0(3) . . ?
C16 C15 S3 116.9(3) . . ?
S3 C17 S4 112.6(2) . . ?
S5 C17 S4 123.2(2) . . ?
S5 C17 S3 124.2(2) . . ?
S8 C20 S9 112.7(2) . . ?
S10 C20 S8 123.8(2) . . ?
S10 C20 S9 123.4(2) . . ?
S2 C16 S4 123.5(2) . . ?
C15 C16 S2 121.9(3) . . ?
C15 C16 S4 114.6(3) . . ?
C11 O4 C10 123.4(11) . . ?
C5 O1 C4 123.3(19) . . ?
C8 O3 C9 111.7(13) . . ?
C14 O6 C3 118.3(9) . . ?
C2 C1 N1 112.0(4) . . ?
C2A C1 N1 112.0(7) . . ?
C4 C3 O6 117.6(7) . . ?
C14A C3 O1A 116.5(7) . . ?
C13 O5 C12 112.5(12) . . ?
C7 O2 C6 111.0(15) . . ?
O3 C9 C10 107.4(13) . . ?
C6 C5 O1 121(2) . . ?
O5 C13 C14 106.4(10) . . ?
O6 C14 C13 109.9(12) . . ?
C3 C4 O1 113.7(16) . . ?
O2 C7 C8 109.2(16) . . ?
C1 C2 Cl1 114.4(7) . . ?
C11 C12 O5 113.9(14) . . ?
C5 C6 O2 108.8(15) . . ?
C1 C2A Cl1A 121.7(10) . . ?
O3 C8 C7 108.9(13) . . ?
O4 C10 C9 110.9(16) . . ?
C12A O5A C11 124.3(13) . . ?
C10A O4A C9A 111.2(16) . . ?
C11 C10A O4A 114.4(18) . . ?
O4A C9A C8A 110.0(13) . . ?
C12 C11 O4 117.9(8) . . ?
C10A C11 O5A 120.7(9) . . ?
O3A C8A C9A 109.1(15) . . ?
C8A O3A C7A 111.8(17) . . ?
O5A C12A C13A 109.6(14) . . ?
O6A C13A C12A 108.0(12) . . ?
O2A C6A C7A 111.1(15) . . ?
C13A O6A C14A 110.3(14) . . ?
C6A O2A C5A 119.8(15) . . ?
C3 C14A O6A 114.7(13) . . ?
C5A C4A O1A 111(2) . . ?
C4A C5A O2A 116.4(14) . . ?
C4A O1A C3 117.5(12) . . ?
O3A C7A C6A 107.4(16) . . ?

loop_
_geom_bond_atom_site_label_1
_geom_bond_atom_site_label_2
_geom_bond_distance
_geom_bond_site_symmetry_2
_geom_bond_publ_flag
Ni1 S6 2.1651(9) . ?
Ni1 S2 2.1570(9) . ?
Ni1 S1 2.1603(11) . ?
Ni1 S7 2.1588(11) . ?
S6 C18 1.708(4) . ?
S2 C16 1.696(4) . ?
S1 C15 1.722(3) . ?
S7 C19 1.710(3) . ?
S8 C18 1.747(3) . ?
S8 C20 1.725(4) . ?
S9 C19 1.730(4) . ?
S9 C20 1.732(3) . ?
S4 C17 1.732(4) . ?
S4 C16 1.738(3) . ?
S3 C15 1.732(4) . ?
S3 C17 1.725(4) . ?
S10 C20 1.642(4) . ?
S5 C17 1.637(4) . ?
Cl1A C2A 1.869(17) . ?
N1 C1 1.479(5) . ?
C18 C19 1.374(5) . ?
C15 C16 1.370(5) . ?
O4 C10 1.44(2) . ?
O4 C11 1.411(13) . ?
O1 C5 1.36(4) . ?
O1 C4 1.397(17) . ?
O3 C9 1.40(2) . ?
O3 C8 1.39(2) . ?
O6 C3 1.419(9) . ?
O6 C14 1.374(15) . ?
C1 C2 1.460(9) . ?
C1 C2A 1.407(14) . ?
C3 C4 1.308(16) . ?
C3 C14A 1.307(15) . ?
C3 O1A 1.496(13) . ?
O5 C13 1.375(18) . ?
O5 C12 1.438(17) . ?
O2 C7 1.40(3) . ?
O2 C6 1.46(2) . ?
C9 C10 1.49(3) . ?
C5 C6 1.31(3) . ?
C13 C14 1.538(17) . ?
C7 C8 1.53(3) . ?
C2 Cl1 1.597(10) . ?
C12 C11 1.297(16) . ?
O5A C11 1.445(13) . ?
O5A C12A 1.39(2) . ?
O4A C10A 1.393(19) . ?
O4A C9A 1.44(2) . ?
C10A C11 1.26(2) . ?
C9A C8A 1.47(3) . ?
C8A O3A 1.401(19) . ?
O3A C7A 1.41(3) . ?
C12A C13A 1.53(2) . ?
C13A O6A 1.38(2) . ?
C6A O2A 1.40(3) . ?
C6A C7A 1.54(3) . ?
O6A C14A 1.407(17) . ?
O2A C5A 1.48(3) . ?
C4A C5A 1.30(4) . ?
C4A O1A 1.43(2) . ?
